data_1558082
loop_
_publ_author_name
'Foley, Bryan J.'
'Palit, Chandra Mouli'
'Bhuvanesh, Nattamai'
'Zhou, Jia'
'Ozerov, Oleg V.'

_publ_section_title
;
 Concerted aryl-sulfur reductive elimination from PNP pincer-supported
 Co(iii) and subsequent Co(i)/Co(iii) comproportionation.
;
_journal_issue 23
_journal_name_full 'Chemical science'
_journal_page_first 6075
_journal_page_last 6084
_journal_paper_doi 10.1039/d0sc01813a
_journal_volume 11
_journal_year 2020
_chemical_formula_moiety 'C38 H50 Co N P2 S'
_chemical_formula_sum 'C38 H50 Co N P2 S'
_chemical_formula_weight 673.72
_space_group_crystal_system monoclinic
_space_group_IT_number 14
_space_group_name_Hall '-P 2yn'
_space_group_name_H-M_alt 'P 1 21/n 1'
_atom_sites_solution_hydrogens geom
_atom_sites_solution_primary dual
_audit_creation_date 2017-10-30
_audit_creation_method
;
Olex2 1.2-beta
(compiled 2017.03.28 svn.r3405 for OlexSys, GUI svn.r5335)
;
_audit_update_record
;
2018-09-17 deposited with the CCDC.	2020-05-19 downloaded from the CCDC.
;
_cell_angle_alpha 90
_cell_angle_beta 96.683(3)
_cell_angle_gamma 90
_cell_formula_units_Z 4
_cell_length_a 14.5788(7)
_cell_length_b 14.6329(7)
_cell_length_c 16.7346(8)
_cell_measurement_reflns_used 9231
_cell_measurement_temperature 110.0
_cell_measurement_theta_max 27.405
_cell_measurement_theta_min 2.240
_cell_volume 3545.7(3)
_computing_cell_refinement 'SAINT V8.38A (Bruker, 2016)'
_computing_data_reduction 'SAINT V8.38A (Bruker, 2016)'
_computing_molecular_graphics 'Olex2 (Dolomanov et al., 2009)'
_computing_publication_material 'Olex2 (Dolomanov et al., 2009)'
_computing_structure_refinement 'ShelXL (Sheldrick, 2015)'
_computing_structure_solution 'ShelXT (Sheldrick, 2015)'
_diffrn_ambient_temperature 110.0
_diffrn_measured_fraction_theta_full 0.999
_diffrn_measured_fraction_theta_max 0.993
_diffrn_measurement_device_type 'Bruker APEX-II CCD'
_diffrn_measurement_method '\f and \w scans'
_diffrn_radiation_type MoK\a
_diffrn_radiation_wavelength 0.71073
_diffrn_reflns_av_R_equivalents 0.0762
_diffrn_reflns_av_unetI/netI 0.0468
_diffrn_reflns_Laue_measured_fraction_full 0.999
_diffrn_reflns_Laue_measured_fraction_max 0.993
_diffrn_reflns_limit_h_max 18
_diffrn_reflns_limit_h_min -18
_diffrn_reflns_limit_k_max 18
_diffrn_reflns_limit_k_min -19
_diffrn_reflns_limit_l_max 21
_diffrn_reflns_limit_l_min -21
_diffrn_reflns_number 70263
_diffrn_reflns_point_group_measured_fraction_full 0.999
_diffrn_reflns_point_group_measured_fraction_max 0.993
_diffrn_reflns_theta_full 25.242
_diffrn_reflns_theta_max 27.622
_diffrn_reflns_theta_min 1.979
_diffrn_standards_number 0
_exptl_absorpt_coefficient_mu 0.660
_exptl_absorpt_correction_T_max 0.7456
_exptl_absorpt_correction_T_min 0.6758
_exptl_absorpt_correction_type multi-scan
_exptl_absorpt_process_details
'SADABS-2016/2 (Bruker,2016/2) was used for absorption correction. wR2(int) was 0.0838 before and 0.0628 after correction. The Ratio of minimum to maximum transmission is 0.9064. The \l/2 correction factor is Not present.'
_exptl_crystal_colour 'dark blue'
_exptl_crystal_colour_modifier dark
_exptl_crystal_colour_primary blue
_exptl_crystal_density_diffrn 1.262
_exptl_crystal_description block
_exptl_crystal_F_000 1432
_exptl_crystal_size_max 0.646
_exptl_crystal_size_mid 0.296
_exptl_crystal_size_min 0.152
_refine_diff_density_max 0.568
_refine_diff_density_min -0.348
_refine_diff_density_rms 0.073
_refine_ls_extinction_method none
_refine_ls_goodness_of_fit_ref 1.030
_refine_ls_hydrogen_treatment constr
_refine_ls_matrix_type full
_refine_ls_number_parameters 398
_refine_ls_number_reflns 8171
_refine_ls_number_restraints 0
_refine_ls_restrained_S_all 1.030
_refine_ls_R_factor_all 0.0673
_refine_ls_R_factor_gt 0.0408
_refine_ls_shift/su_max 0.001
_refine_ls_shift/su_mean 0.000
_refine_ls_structure_factor_coef Fsqd
_refine_ls_weighting_details 'w=1/[\s^2^(Fo^2^)+(0.0346P)^2^+3.6750P] where P=(Fo^2^+2Fc^2^)/3'
_refine_ls_weighting_scheme calc
_refine_ls_wR_factor_gt 0.0860
_refine_ls_wR_factor_ref 0.0968
_reflns_Friedel_coverage 0.000
_reflns_number_gt 6009
_reflns_number_total 8171
_reflns_threshold_expression 'I > 2\s(I)'
_cod_data_source_file d0sc01813a4.cif
_cod_data_source_block bjf410
_cod_depositor_comments
;Adding full bibliography for 1558082--1558084.cif.

 Adding full bibliography for 1558082--1558084.cif.
;
_cod_database_code 1558082
_shelx_shelxl_version_number 2017/1
_shelx_space_group_comment
;
The symmetry employed for this shelxl refinement is uniquely defined
by the following loop, which should always be used as a source of
symmetry information in preference to the above space-group names.
They are only intended as comments.
;
_shelx_estimated_absorpt_t_max 0.906
_shelx_estimated_absorpt_t_min 0.675
_olex2_refinement_description
;
1. Fixed Uiso
 At 1.2 times of:
  All C(H) groups
 At 1.5 times of:
  All C(H,H,H) groups
2.a Ternary CH refined with riding coordinates:
 C15(H15), C18(H18), C21(H21), C24(H24)
2.b Aromatic/amide H refined with riding coordinates:
 C3(H3), C5(H5), C6(H6), C9(H9), C10(H10), C12(H12), C28(H28), C29(H29),
 C30(H30), C31(H31), C32(H32), C34(H34), C35(H35), C36(H36), C37(H37), C38(H38)
2.c Idealised Me refined as rotating group:
 C7(H7A,H7B,H7C), C14(H14A,H14B,H14C), C16(H16A,H16B,H16C), C17(H17A,H17B,
 H17C), C19(H19A,H19B,H19C), C20(H20A,H20B,H20C), C22(H22A,H22B,H22C), C23(H23A,
 H23B,H23C), C25(H25A,H25B,H25C), C26(H26A,H26B,H26C)
;
_olex2_submission_special_instructions 'No special instructions were received'

loop_
_space_group_symop_operation_xyz
'x, y, z'
'-x+1/2, y+1/2, -z+1/2'
'-x, -y, -z'
'x-1/2, -y-1/2, z-1/2'

loop_
_atom_site_label
_atom_site_type_symbol
_atom_site_fract_x
_atom_site_fract_y
_atom_site_fract_z
_atom_site_U_iso_or_equiv
_atom_site_adp_type
_atom_site_occupancy
_atom_site_site_symmetry_order
_atom_site_calc_flag
_atom_site_refinement_flags_posn
_atom_site_refinement_flags_adp
_atom_site_refinement_flags_occupancy
_atom_site_disorder_assembly
_atom_site_disorder_group
Co1 Co 0.73513(2) 0.24206(2) 0.60698(2) 0.01155(8) Uani 1 1 d . . . . .
S1 S 0.81235(4) 0.25764(4) 0.72769(3) 0.01945(13) Uani 1 1 d . . . . .
P1 P 0.84558(4) 0.22401(4) 0.52410(3) 0.01171(12) Uani 1 1 d . . . . .
P2 P 0.61271(4) 0.22831(4) 0.67465(3) 0.01369(13) Uani 1 1 d . . . . .
N1 N 0.65801(13) 0.16785(12) 0.52909(11) 0.0133(4) Uani 1 1 d . . . . .
C1 C 0.69827(16) 0.11961(15) 0.47027(13) 0.0137(5) Uani 1 1 d . . . . .
C2 C 0.78603(16) 0.14616(15) 0.45187(13) 0.0141(5) Uani 1 1 d . . . . .
C3 C 0.82372(16) 0.10589(16) 0.38749(14) 0.0181(5) Uani 1 1 d . . . . .
H3 H 0.881000 0.127816 0.373321 0.022 Uiso 1 1 calc R . . . .
C4 C 0.77966(17) 0.03451(17) 0.34351(15) 0.0225(5) Uani 1 1 d . . . . .
C5 C 0.69843(17) 0.00167(16) 0.36882(15) 0.0205(5) Uani 1 1 d . . . . .
H5 H 0.669720 -0.050286 0.342632 0.025 Uiso 1 1 calc R . . . .
C6 C 0.65808(16) 0.04158(15) 0.43037(14) 0.0177(5) Uani 1 1 d . . . . .
H6 H 0.602826 0.016614 0.446225 0.021 Uiso 1 1 calc R . . . .
C7 C 0.8190(2) -0.0069(2) 0.27229(18) 0.0388(8) Uani 1 1 d . . . . .
H7A H 0.784392 -0.062249 0.255119 0.058 Uiso 1 1 calc GR . . . .
H7B H 0.884063 -0.022473 0.287535 0.058 Uiso 1 1 calc GR . . . .
H7C H 0.814143 0.037256 0.227936 0.058 Uiso 1 1 calc GR . . . .
C8 C 0.56149(15) 0.17237(15) 0.52481(13) 0.0144(5) Uani 1 1 d . . . . .
C9 C 0.49854(16) 0.15850(15) 0.45484(14) 0.0167(5) Uani 1 1 d . . . . .
H9 H 0.520898 0.140121 0.406214 0.020 Uiso 1 1 calc R . . . .
C10 C 0.40498(17) 0.17141(16) 0.45657(15) 0.0201(5) Uani 1 1 d . . . . .
H10 H 0.364430 0.161445 0.408692 0.024 Uiso 1 1 calc R . . . .
C11 C 0.36775(16) 0.19848(17) 0.52581(15) 0.0206(5) Uani 1 1 d . . . . .
C12 C 0.42926(16) 0.21453(16) 0.59417(14) 0.0186(5) Uani 1 1 d . . . . .
H12 H 0.406162 0.234133 0.642121 0.022 Uiso 1 1 calc R . . . .
C13 C 0.52410(16) 0.20254(15) 0.59404(13) 0.0157(5) Uani 1 1 d . . . . .
C14 C 0.26491(17) 0.2108(2) 0.52574(17) 0.0295(6) Uani 1 1 d . . . . .
H14A H 0.251766 0.229977 0.579357 0.044 Uiso 1 1 calc GR . . . .
H14B H 0.233453 0.152867 0.511562 0.044 Uiso 1 1 calc GR . . . .
H14C H 0.242757 0.257626 0.486248 0.044 Uiso 1 1 calc GR . . . .
C15 C 0.94614(15) 0.15703(15) 0.57140(13) 0.0149(5) Uani 1 1 d . . . . .
H15 H 0.977122 0.195251 0.616197 0.018 Uiso 1 1 calc R . . . .
C16 C 0.91105(17) 0.07058(15) 0.61002(15) 0.0198(5) Uani 1 1 d . . . . .
H16A H 0.869293 0.087876 0.649331 0.030 Uiso 1 1 calc GR . . . .
H16B H 0.963586 0.036523 0.637161 0.030 Uiso 1 1 calc GR . . . .
H16C H 0.877852 0.032167 0.568239 0.030 Uiso 1 1 calc GR . . . .
C17 C 1.02015(16) 0.13227(17) 0.51710(15) 0.0200(5) Uani 1 1 d . . . . .
H17A H 0.993016 0.093044 0.473100 0.030 Uiso 1 1 calc GR . . . .
H17B H 1.070797 0.099723 0.548673 0.030 Uiso 1 1 calc GR . . . .
H17C H 1.043969 0.188233 0.494802 0.030 Uiso 1 1 calc GR . . . .
C18 C 0.89831(16) 0.30952(15) 0.46098(14) 0.0164(5) Uani 1 1 d . . . . .
H18 H 0.935811 0.273799 0.425504 0.020 Uiso 1 1 calc R . . . .
C19 C 0.96537(18) 0.37447(17) 0.50872(16) 0.0244(6) Uani 1 1 d . . . . .
H19A H 0.931091 0.415780 0.540529 0.037 Uiso 1 1 calc GR . . . .
H19B H 0.998328 0.410260 0.471601 0.037 Uiso 1 1 calc GR . . . .
H19C H 1.009883 0.339206 0.544780 0.037 Uiso 1 1 calc GR . . . .
C20 C 0.82669(17) 0.36215(17) 0.40438(15) 0.0233(6) Uani 1 1 d . . . . .
H20A H 0.783427 0.318927 0.375513 0.035 Uiso 1 1 calc GR . . . .
H20B H 0.858111 0.397029 0.365612 0.035 Uiso 1 1 calc GR . . . .
H20C H 0.792746 0.404150 0.435845 0.035 Uiso 1 1 calc GR . . . .
C21 C 0.56447(17) 0.31735(16) 0.73618(14) 0.0192(5) Uani 1 1 d . . . . .
H21 H 0.503503 0.294161 0.749413 0.023 Uiso 1 1 calc R . . . .
C22 C 0.5456(2) 0.40656(17) 0.69001(16) 0.0302(6) Uani 1 1 d . . . . .
H22A H 0.604263 0.434517 0.680068 0.045 Uiso 1 1 calc GR . . . .
H22B H 0.511882 0.448476 0.721760 0.045 Uiso 1 1 calc GR . . . .
H22C H 0.508416 0.393995 0.638543 0.045 Uiso 1 1 calc GR . . . .
C23 C 0.62417(19) 0.33409(18) 0.81632(15) 0.0281(6) Uani 1 1 d . . . . .
H23A H 0.635696 0.275887 0.844693 0.042 Uiso 1 1 calc GR . . . .
H23B H 0.591918 0.375760 0.849414 0.042 Uiso 1 1 calc GR . . . .
H23C H 0.683115 0.361323 0.806132 0.042 Uiso 1 1 calc GR . . . .
C24 C 0.62238(17) 0.12456(16) 0.73915(14) 0.0181(5) Uani 1 1 d . . . . .
H24 H 0.674904 0.134786 0.782231 0.022 Uiso 1 1 calc R . . . .
C25 C 0.53672(18) 0.10608(18) 0.78081(16) 0.0269(6) Uani 1 1 d . . . . .
H25A H 0.523444 0.159511 0.812845 0.040 Uiso 1 1 calc GR . . . .
H25B H 0.547602 0.052795 0.816116 0.040 Uiso 1 1 calc GR . . . .
H25C H 0.484025 0.094043 0.740258 0.040 Uiso 1 1 calc GR . . . .
C26 C 0.64671(19) 0.04098(16) 0.69063(16) 0.0249(6) Uani 1 1 d . . . . .
H26A H 0.596530 0.028906 0.647693 0.037 Uiso 1 1 calc GR . . . .
H26B H 0.655242 -0.012273 0.726226 0.037 Uiso 1 1 calc GR . . . .
H26C H 0.703935 0.052867 0.666931 0.037 Uiso 1 1 calc GR . . . .
C27 C 0.93407(16) 0.26670(16) 0.74117(13) 0.0173(5) Uani 1 1 d . . . . .
C28 C 0.98600(17) 0.19881(16) 0.78417(14) 0.0197(5) Uani 1 1 d . . . . .
H28 H 0.955725 0.147627 0.804201 0.024 Uiso 1 1 calc R . . . .
C29 C 1.08113(18) 0.20553(18) 0.79781(15) 0.0249(6) Uani 1 1 d . . . . .
H29 H 1.115599 0.158777 0.827028 0.030 Uiso 1 1 calc R . . . .
C30 C 1.12671(18) 0.27955(19) 0.76941(16) 0.0268(6) Uani 1 1 d . . . . .
H30 H 1.192181 0.283125 0.778086 0.032 Uiso 1 1 calc R . . . .
C31 C 1.07587(18) 0.34854(18) 0.72813(16) 0.0268(6) Uani 1 1 d . . . . .
H31 H 1.106562 0.400106 0.709228 0.032 Uiso 1 1 calc R . . . .
C32 C 0.98063(17) 0.34247(16) 0.71441(15) 0.0206(5) Uani 1 1 d . . . . .
H32 H 0.946405 0.390283 0.686500 0.025 Uiso 1 1 calc R . . . .
C33 C 0.70062(16) 0.36137(15) 0.56384(14) 0.0167(5) Uani 1 1 d . . . . .
C34 C 0.62916(16) 0.37546(16) 0.50213(14) 0.0183(5) Uani 1 1 d . . . . .
H34 H 0.595555 0.324504 0.478934 0.022 Uiso 1 1 calc R . . . .
C35 C 0.60623(18) 0.46317(17) 0.47390(16) 0.0247(6) Uani 1 1 d . . . . .
H35 H 0.557122 0.471009 0.431906 0.030 Uiso 1 1 calc R . . . .
C36 C 0.6537(2) 0.53876(18) 0.50599(17) 0.0320(7) Uani 1 1 d . . . . .
H36 H 0.637578 0.598357 0.486694 0.038 Uiso 1 1 calc R . . . .
C37 C 0.7252(2) 0.52596(18) 0.56677(17) 0.0317(6) Uani 1 1 d . . . . .
H37 H 0.758726 0.577303 0.589279 0.038 Uiso 1 1 calc R . . . .
C38 C 0.74867(18) 0.43875(16) 0.59541(15) 0.0236(6) Uani 1 1 d . . . . .
H38 H 0.798186 0.431523 0.637128 0.028 Uiso 1 1 calc R . . . .

loop_
_atom_site_aniso_label
_atom_site_aniso_U_11
_atom_site_aniso_U_22
_atom_site_aniso_U_33
_atom_site_aniso_U_23
_atom_site_aniso_U_13
_atom_site_aniso_U_12
Co1 0.01088(15) 0.01284(15) 0.01065(15) -0.00002(12) 0.00004(11) 0.00122(12)
S1 0.0145(3) 0.0303(3) 0.0128(3) -0.0021(2) -0.0014(2) 0.0017(2)
P1 0.0111(3) 0.0116(3) 0.0123(3) -0.0003(2) 0.0006(2) -0.0007(2)
P2 0.0136(3) 0.0158(3) 0.0119(3) 0.0001(2) 0.0021(2) 0.0019(2)
N1 0.0127(10) 0.0152(9) 0.0117(9) -0.0007(7) -0.0001(7) -0.0020(7)
C1 0.0164(12) 0.0132(11) 0.0109(11) 0.0013(8) -0.0008(9) 0.0007(9)
C2 0.0151(12) 0.0138(11) 0.0128(11) 0.0010(8) -0.0010(9) 0.0009(9)
C3 0.0137(12) 0.0243(12) 0.0164(12) -0.0030(10) 0.0022(9) 0.0015(9)
C4 0.0194(13) 0.0270(13) 0.0204(13) -0.0091(10) -0.0006(10) 0.0059(10)
C5 0.0206(13) 0.0163(12) 0.0230(13) -0.0058(10) -0.0043(10) -0.0010(9)
C6 0.0168(12) 0.0146(11) 0.0212(12) 0.0007(9) 0.0002(10) -0.0027(9)
C7 0.0274(16) 0.0535(19) 0.0356(17) -0.0276(15) 0.0037(13) 0.0000(14)
C8 0.0152(12) 0.0124(10) 0.0154(11) 0.0023(9) 0.0007(9) -0.0013(9)
C9 0.0161(12) 0.0180(11) 0.0158(12) 0.0010(9) 0.0013(9) -0.0032(9)
C10 0.0185(13) 0.0217(12) 0.0187(12) 0.0052(10) -0.0041(10) -0.0034(10)
C11 0.0133(12) 0.0222(12) 0.0258(13) 0.0062(10) 0.0000(10) -0.0017(9)
C12 0.0182(12) 0.0209(12) 0.0176(12) 0.0035(9) 0.0058(10) 0.0006(9)
C13 0.0149(12) 0.0181(11) 0.0138(11) 0.0046(9) 0.0004(9) -0.0010(9)
C14 0.0147(13) 0.0395(16) 0.0338(16) 0.0050(12) 0.0002(11) 0.0011(11)
C15 0.0126(11) 0.0164(11) 0.0151(11) -0.0019(9) -0.0011(9) 0.0026(9)
C16 0.0223(13) 0.0162(11) 0.0209(12) 0.0039(9) 0.0031(10) 0.0029(9)
C17 0.0158(13) 0.0236(13) 0.0206(13) -0.0001(10) 0.0026(10) 0.0039(10)
C18 0.0155(12) 0.0173(11) 0.0167(12) 0.0024(9) 0.0029(9) -0.0025(9)
C19 0.0266(15) 0.0200(13) 0.0264(14) -0.0001(10) 0.0020(11) -0.0097(10)
C20 0.0219(14) 0.0253(13) 0.0228(13) 0.0090(10) 0.0033(11) 0.0007(10)
C21 0.0195(13) 0.0198(12) 0.0192(12) 0.0003(10) 0.0054(10) 0.0062(10)
C22 0.0436(18) 0.0219(13) 0.0266(14) 0.0003(11) 0.0103(13) 0.0139(12)
C23 0.0344(16) 0.0286(14) 0.0214(13) -0.0091(11) 0.0030(12) 0.0061(12)
C24 0.0190(13) 0.0193(12) 0.0158(12) 0.0034(9) 0.0011(10) 0.0022(9)
C25 0.0301(15) 0.0247(13) 0.0281(14) 0.0060(11) 0.0119(12) 0.0019(11)
C26 0.0323(15) 0.0182(12) 0.0254(14) 0.0048(10) 0.0083(12) 0.0051(11)
C27 0.0190(12) 0.0198(12) 0.0120(11) -0.0063(9) -0.0036(9) 0.0050(9)
C28 0.0249(14) 0.0191(12) 0.0143(11) -0.0050(9) -0.0015(10) 0.0038(10)
C29 0.0252(14) 0.0280(14) 0.0200(13) -0.0052(10) -0.0041(11) 0.0100(11)
C30 0.0146(13) 0.0391(15) 0.0252(14) -0.0076(12) -0.0040(10) 0.0017(11)
C31 0.0269(15) 0.0264(14) 0.0265(14) -0.0048(11) 0.0001(11) -0.0065(11)
C32 0.0232(13) 0.0176(12) 0.0194(12) -0.0036(10) -0.0048(10) 0.0012(10)
C33 0.0170(12) 0.0174(11) 0.0157(12) 0.0011(9) 0.0024(9) 0.0037(9)
C34 0.0188(13) 0.0170(12) 0.0188(12) 0.0000(9) 0.0010(10) 0.0006(9)
C35 0.0247(14) 0.0228(13) 0.0254(14) 0.0066(11) -0.0028(11) 0.0057(10)
C36 0.0403(17) 0.0160(13) 0.0380(16) 0.0049(11) -0.0032(13) 0.0065(11)
C37 0.0392(17) 0.0177(13) 0.0354(16) -0.0028(11) -0.0076(13) -0.0015(11)
C38 0.0262(15) 0.0170(12) 0.0253(14) -0.0013(10) -0.0063(11) 0.0030(10)

loop_
_atom_type_symbol
_atom_type_description
_atom_type_scat_dispersion_real
_atom_type_scat_dispersion_imag
_atom_type_scat_source
C C 0.0033 0.0016 'International Tables Vol C Tables 4.2.6.8 and 6.1.1.4'
H H 0.0000 0.0000 'International Tables Vol C Tables 4.2.6.8 and 6.1.1.4'
Co Co 0.3494 0.9721 'International Tables Vol C Tables 4.2.6.8 and 6.1.1.4'
N N 0.0061 0.0033 'International Tables Vol C Tables 4.2.6.8 and 6.1.1.4'
P P 0.1023 0.0942 'International Tables Vol C Tables 4.2.6.8 and 6.1.1.4'
S S 0.1246 0.1234 'International Tables Vol C Tables 4.2.6.8 and 6.1.1.4'

loop_
_geom_angle_atom_site_label_1
_geom_angle_atom_site_label_2
_geom_angle_atom_site_label_3
_geom_angle
_geom_angle_site_symmetry_1
_geom_angle_site_symmetry_3
_geom_angle_publ_flag
S1 Co1 P1 104.47(2) . . ?
S1 Co1 P2 84.13(2) . . ?
P2 Co1 P1 165.97(2) . . ?
N1 Co1 S1 149.60(6) . . ?
N1 Co1 P1 85.48(6) . . ?
N1 Co1 P2 81.72(6) . . ?
C33 Co1 S1 109.35(7) . . ?
C33 Co1 P1 92.84(7) . . ?
C33 Co1 P2 94.71(7) . . ?
C33 Co1 N1 98.55(9) . . ?
C27 S1 Co1 121.47(8) . . ?
C2 P1 Co1 99.38(8) . . ?
C2 P1 C15 104.22(10) . . ?
C2 P1 C18 104.02(10) . . ?
C15 P1 Co1 112.50(7) . . ?
C18 P1 Co1 129.86(8) . . ?
C18 P1 C15 103.79(10) . . ?
C13 P2 Co1 100.70(8) . . ?
C13 P2 C21 106.21(11) . . ?
C13 P2 C24 105.31(11) . . ?
C21 P2 Co1 126.69(8) . . ?
C21 P2 C24 105.07(11) . . ?
C24 P2 Co1 110.94(8) . . ?
C1 N1 Co1 119.76(15) . . ?
C1 N1 C8 119.34(18) . . ?
C8 N1 Co1 120.33(14) . . ?
N1 C1 C2 118.90(19) . . ?
N1 C1 C6 123.8(2) . . ?
C2 C1 C6 117.2(2) . . ?
C1 C2 P1 113.98(16) . . ?
C3 C2 P1 125.50(18) . . ?
C3 C2 C1 120.2(2) . . ?
C2 C3 H3 119.1 . . ?
C4 C3 C2 121.8(2) . . ?
C4 C3 H3 119.1 . . ?
C3 C4 C7 121.7(2) . . ?
C5 C4 C3 117.1(2) . . ?
C5 C4 C7 121.2(2) . . ?
C4 C5 H5 118.8 . . ?
C6 C5 C4 122.4(2) . . ?
C6 C5 H5 118.8 . . ?
C1 C6 H6 119.8 . . ?
C5 C6 C1 120.4(2) . . ?
C5 C6 H6 119.8 . . ?
C4 C7 H7A 109.5 . . ?
C4 C7 H7B 109.5 . . ?
C4 C7 H7C 109.5 . . ?
H7A C7 H7B 109.5 . . ?
H7A C7 H7C 109.5 . . ?
H7B C7 H7C 109.5 . . ?
N1 C8 C9 125.8(2) . . ?
N1 C8 C13 117.08(19) . . ?
C13 C8 C9 116.7(2) . . ?
C8 C9 H9 119.7 . . ?
C10 C9 C8 120.7(2) . . ?
C10 C9 H9 119.7 . . ?
C9 C10 H10 118.7 . . ?
C9 C10 C11 122.5(2) . . ?
C11 C10 H10 118.7 . . ?
C10 C11 C14 121.1(2) . . ?
C12 C11 C10 117.2(2) . . ?
C12 C11 C14 121.8(2) . . ?
C11 C12 H12 119.2 . . ?
C11 C12 C13 121.5(2) . . ?
C13 C12 H12 119.2 . . ?
C8 C13 P2 111.75(17) . . ?
C12 C13 P2 126.82(18) . . ?
C12 C13 C8 121.3(2) . . ?
C11 C14 H14A 109.5 . . ?
C11 C14 H14B 109.5 . . ?
C11 C14 H14C 109.5 . . ?
H14A C14 H14B 109.5 . . ?
H14A C14 H14C 109.5 . . ?
H14B C14 H14C 109.5 . . ?
P1 C15 H15 106.8 . . ?
C16 C15 P1 109.16(15) . . ?
C16 C15 H15 106.8 . . ?
C17 C15 P1 116.50(16) . . ?
C17 C15 H15 106.8 . . ?
C17 C15 C16 110.31(18) . . ?
C15 C16 H16A 109.5 . . ?
C15 C16 H16B 109.5 . . ?
C15 C16 H16C 109.5 . . ?
H16A C16 H16B 109.5 . . ?
H16A C16 H16C 109.5 . . ?
H16B C16 H16C 109.5 . . ?
C15 C17 H17A 109.5 . . ?
C15 C17 H17B 109.5 . . ?
C15 C17 H17C 109.5 . . ?
H17A C17 H17B 109.5 . . ?
H17A C17 H17C 109.5 . . ?
H17B C17 H17C 109.5 . . ?
P1 C18 H18 106.0 . . ?
C19 C18 P1 113.87(16) . . ?
C19 C18 H18 106.0 . . ?
C19 C18 C20 111.1(2) . . ?
C20 C18 P1 113.07(16) . . ?
C20 C18 H18 106.0 . . ?
C18 C19 H19A 109.5 . . ?
C18 C19 H19B 109.5 . . ?
C18 C19 H19C 109.5 . . ?
H19A C19 H19B 109.5 . . ?
H19A C19 H19C 109.5 . . ?
H19B C19 H19C 109.5 . . ?
C18 C20 H20A 109.5 . . ?
C18 C20 H20B 109.5 . . ?
C18 C20 H20C 109.5 . . ?
H20A C20 H20B 109.5 . . ?
H20A C20 H20C 109.5 . . ?
H20B C20 H20C 109.5 . . ?
P2 C21 H21 106.8 . . ?
C22 C21 P2 112.26(17) . . ?
C22 C21 H21 106.8 . . ?
C22 C21 C23 110.9(2) . . ?
C23 C21 P2 112.71(17) . . ?
C23 C21 H21 106.8 . . ?
C21 C22 H22A 109.5 . . ?
C21 C22 H22B 109.5 . . ?
C21 C22 H22C 109.5 . . ?
H22A C22 H22B 109.5 . . ?
H22A C22 H22C 109.5 . . ?
H22B C22 H22C 109.5 . . ?
C21 C23 H23A 109.5 . . ?
C21 C23 H23B 109.5 . . ?
C21 C23 H23C 109.5 . . ?
H23A C23 H23B 109.5 . . ?
H23A C23 H23C 109.5 . . ?
H23B C23 H23C 109.5 . . ?
P2 C24 H24 107.2 . . ?
C25 C24 P2 113.57(17) . . ?
C25 C24 H24 107.2 . . ?
C25 C24 C26 110.7(2) . . ?
C26 C24 P2 110.53(16) . . ?
C26 C24 H24 107.2 . . ?
C24 C25 H25A 109.5 . . ?
C24 C25 H25B 109.5 . . ?
C24 C25 H25C 109.5 . . ?
H25A C25 H25B 109.5 . . ?
H25A C25 H25C 109.5 . . ?
H25B C25 H25C 109.5 . . ?
C24 C26 H26A 109.5 . . ?
C24 C26 H26B 109.5 . . ?
C24 C26 H26C 109.5 . . ?
H26A C26 H26B 109.5 . . ?
H26A C26 H26C 109.5 . . ?
H26B C26 H26C 109.5 . . ?
C28 C27 S1 119.23(19) . . ?
C28 C27 C32 118.3(2) . . ?
C32 C27 S1 122.37(18) . . ?
C27 C28 H28 119.7 . . ?
C29 C28 C27 120.5(2) . . ?
C29 C28 H28 119.7 . . ?
C28 C29 H29 119.6 . . ?
C28 C29 C30 120.8(2) . . ?
C30 C29 H29 119.6 . . ?
C29 C30 H30 120.3 . . ?
C29 C30 C31 119.4(2) . . ?
C31 C30 H30 120.3 . . ?
C30 C31 H31 119.9 . . ?
C32 C31 C30 120.2(2) . . ?
C32 C31 H31 119.9 . . ?
C27 C32 H32 119.6 . . ?
C31 C32 C27 120.8(2) . . ?
C31 C32 H32 119.6 . . ?
C34 C33 Co1 123.34(18) . . ?
C34 C33 C38 117.2(2) . . ?
C38 C33 Co1 119.46(17) . . ?
C33 C34 H34 119.5 . . ?
C33 C34 C35 121.1(2) . . ?
C35 C34 H34 119.5 . . ?
C34 C35 H35 119.5 . . ?
C36 C35 C34 121.1(2) . . ?
C36 C35 H35 119.5 . . ?
C35 C36 H36 120.7 . . ?
C35 C36 C37 118.6(2) . . ?
C37 C36 H36 120.7 . . ?
C36 C37 H37 119.6 . . ?
C36 C37 C38 120.8(2) . . ?
C38 C37 H37 119.6 . . ?
C33 C38 H38 119.4 . . ?
C37 C38 C33 121.2(2) . . ?
C37 C38 H38 119.4 . . ?

loop_
_geom_bond_atom_site_label_1
_geom_bond_atom_site_label_2
_geom_bond_distance
_geom_bond_site_symmetry_2
_geom_bond_publ_flag
Co1 S1 2.2070(6) . ?
Co1 P1 2.2596(6) . ?
Co1 P2 2.2312(7) . ?
Co1 N1 1.9496(18) . ?
Co1 C33 1.933(2) . ?
S1 C27 1.768(2) . ?
P1 C2 1.808(2) . ?
P1 C15 1.862(2) . ?
P1 C18 1.861(2) . ?
P2 C13 1.796(2) . ?
P2 C21 1.850(2) . ?
P2 C24 1.859(2) . ?
N1 C1 1.395(3) . ?
N1 C8 1.402(3) . ?
C1 C2 1.405(3) . ?
C1 C6 1.415(3) . ?
C2 C3 1.396(3) . ?
C3 H3 0.9500 . ?
C3 C4 1.391(3) . ?
C4 C5 1.389(4) . ?
C4 C7 1.508(3) . ?
C5 H5 0.9500 . ?
C5 C6 1.374(3) . ?
C6 H6 0.9500 . ?
C7 H7A 0.9800 . ?
C7 H7B 0.9800 . ?
C7 H7C 0.9800 . ?
C8 C9 1.416(3) . ?
C8 C13 1.407(3) . ?
C9 H9 0.9500 . ?
C9 C10 1.381(3) . ?
C10 H10 0.9500 . ?
C10 C11 1.393(3) . ?
C11 C12 1.389(3) . ?
C11 C14 1.510(3) . ?
C12 H12 0.9500 . ?
C12 C13 1.394(3) . ?
C14 H14A 0.9800 . ?
C14 H14B 0.9800 . ?
C14 H14C 0.9800 . ?
C15 H15 1.0000 . ?
C15 C16 1.535(3) . ?
C15 C17 1.533(3) . ?
C16 H16A 0.9800 . ?
C16 H16B 0.9800 . ?
C16 H16C 0.9800 . ?
C17 H17A 0.9800 . ?
C17 H17B 0.9800 . ?
C17 H17C 0.9800 . ?
C18 H18 1.0000 . ?
C18 C19 1.522(3) . ?
C18 C20 1.533(3) . ?
C19 H19A 0.9800 . ?
C19 H19B 0.9800 . ?
C19 H19C 0.9800 . ?
C20 H20A 0.9800 . ?
C20 H20B 0.9800 . ?
C20 H20C 0.9800 . ?
C21 H21 1.0000 . ?
C21 C22 1.526(3) . ?
C21 C23 1.531(3) . ?
C22 H22A 0.9800 . ?
C22 H22B 0.9800 . ?
C22 H22C 0.9800 . ?
C23 H23A 0.9800 . ?
C23 H23B 0.9800 . ?
C23 H23C 0.9800 . ?
C24 H24 1.0000 . ?
C24 C25 1.523(3) . ?
C24 C26 1.532(3) . ?
C25 H25A 0.9800 . ?
C25 H25B 0.9800 . ?
C25 H25C 0.9800 . ?
C26 H26A 0.9800 . ?
C26 H26B 0.9800 . ?
C26 H26C 0.9800 . ?
C27 C28 1.397(3) . ?
C27 C32 1.401(3) . ?
C28 H28 0.9500 . ?
C28 C29 1.383(4) . ?
C29 H29 0.9500 . ?
C29 C30 1.384(4) . ?
C30 H30 0.9500 . ?
C30 C31 1.388(4) . ?
C31 H31 0.9500 . ?
C31 C32 1.383(4) . ?
C32 H32 0.9500 . ?
C33 C34 1.394(3) . ?
C33 C38 1.402(3) . ?
C34 H34 0.9500 . ?
C34 C35 1.395(3) . ?
C35 H35 0.9500 . ?
C35 C36 1.380(4) . ?
C36 H36 0.9500 . ?
C36 C37 1.382(4) . ?
C37 H37 0.9500 . ?
C37 C38 1.392(3) . ?
C38 H38 0.9500 . ?

loop_
_geom_torsion_atom_site_label_1
_geom_torsion_atom_site_label_2
_geom_torsion_atom_site_label_3
_geom_torsion_atom_site_label_4
_geom_torsion
_geom_torsion_site_symmetry_1
_geom_torsion_site_symmetry_2
_geom_torsion_site_symmetry_3
_geom_torsion_site_symmetry_4
_geom_torsion_publ_flag
Co1 S1 C27 C28 -116.43(17) . . . . ?
Co1 S1 C27 C32 67.5(2) . . . . ?
Co1 P1 C2 C1 -2.71(17) . . . . ?
Co1 P1 C2 C3 -175.95(19) . . . . ?
Co1 P1 C15 C16 48.00(17) . . . . ?
Co1 P1 C15 C17 173.71(15) . . . . ?
Co1 P1 C18 C19 73.92(19) . . . . ?
Co1 P1 C18 C20 -54.2(2) . . . . ?
Co1 P2 C13 C8 18.11(17) . . . . ?
Co1 P2 C13 C12 -158.19(19) . . . . ?
Co1 P2 C21 C22 52.4(2) . . . . ?
Co1 P2 C21 C23 -73.7(2) . . . . ?
Co1 P2 C24 C25 -174.40(16) . . . . ?
Co1 P2 C24 C26 -49.28(19) . . . . ?
Co1 N1 C1 C2 -19.5(3) . . . . ?
Co1 N1 C1 C6 156.95(17) . . . . ?
Co1 N1 C8 C9 149.84(18) . . . . ?
Co1 N1 C8 C13 -23.2(3) . . . . ?
Co1 C33 C34 C35 179.13(19) . . . . ?
Co1 C33 C38 C37 -179.1(2) . . . . ?
S1 C27 C28 C29 -177.98(18) . . . . ?
S1 C27 C32 C31 178.04(19) . . . . ?
P1 C2 C3 C4 168.15(19) . . . . ?
N1 C1 C2 P1 13.3(3) . . . . ?
N1 C1 C2 C3 -173.0(2) . . . . ?
N1 C1 C6 C5 175.1(2) . . . . ?
N1 C8 C9 C10 -175.1(2) . . . . ?
N1 C8 C13 P2 -0.4(3) . . . . ?
N1 C8 C13 C12 176.1(2) . . . . ?
C1 N1 C8 C9 -21.5(3) . . . . ?
C1 N1 C8 C13 165.50(19) . . . . ?
C1 C2 C3 C4 -4.7(4) . . . . ?
C2 P1 C15 C16 -58.68(17) . . . . ?
C2 P1 C15 C17 67.03(19) . . . . ?
C2 P1 C18 C19 -170.78(17) . . . . ?
C2 P1 C18 C20 61.13(19) . . . . ?
C2 C1 C6 C5 -8.4(3) . . . . ?
C2 C3 C4 C5 -3.1(4) . . . . ?
C2 C3 C4 C7 178.0(2) . . . . ?
C3 C4 C5 C6 5.2(4) . . . . ?
C4 C5 C6 C1 0.6(4) . . . . ?
C6 C1 C2 P1 -163.36(17) . . . . ?
C6 C1 C2 C3 10.3(3) . . . . ?
C7 C4 C5 C6 -175.9(2) . . . . ?
C8 N1 C1 C2 151.9(2) . . . . ?
C8 N1 C1 C6 -31.7(3) . . . . ?
C8 C9 C10 C11 0.1(4) . . . . ?
C9 C8 C13 P2 -174.05(16) . . . . ?
C9 C8 C13 C12 2.5(3) . . . . ?
C9 C10 C11 C12 1.5(4) . . . . ?
C9 C10 C11 C14 -179.2(2) . . . . ?
C10 C11 C12 C13 -1.1(3) . . . . ?
C11 C12 C13 P2 175.07(18) . . . . ?
C11 C12 C13 C8 -0.9(4) . . . . ?
C13 P2 C21 C22 -64.8(2) . . . . ?
C13 P2 C21 C23 169.04(18) . . . . ?
C13 P2 C24 C25 -66.3(2) . . . . ?
C13 P2 C24 C26 58.83(19) . . . . ?
C13 C8 C9 C10 -2.1(3) . . . . ?
C14 C11 C12 C13 179.6(2) . . . . ?
C15 P1 C2 C1 113.53(17) . . . . ?
C15 P1 C2 C3 -59.7(2) . . . . ?
C15 P1 C18 C19 -62.00(19) . . . . ?
C15 P1 C18 C20 169.92(17) . . . . ?
C18 P1 C2 C1 -138.00(17) . . . . ?
C18 P1 C2 C3 48.7(2) . . . . ?
C18 P1 C15 C16 -167.31(16) . . . . ?
C18 P1 C15 C17 -41.60(19) . . . . ?
C21 P2 C13 C8 151.59(16) . . . . ?
C21 P2 C13 C12 -24.7(2) . . . . ?
C21 P2 C24 C25 45.6(2) . . . . ?
C21 P2 C24 C26 170.76(17) . . . . ?
C24 P2 C13 C8 -97.28(17) . . . . ?
C24 P2 C13 C12 86.4(2) . . . . ?
C24 P2 C21 C22 -176.10(19) . . . . ?
C24 P2 C21 C23 57.7(2) . . . . ?
C27 C28 C29 C30 0.2(4) . . . . ?
C28 C27 C32 C31 1.9(3) . . . . ?
C28 C29 C30 C31 1.3(4) . . . . ?
C29 C30 C31 C32 -1.1(4) . . . . ?
C30 C31 C32 C27 -0.5(4) . . . . ?
C32 C27 C28 C29 -1.7(3) . . . . ?
C33 C34 C35 C36 0.2(4) . . . . ?
C34 C33 C38 C37 0.7(4) . . . . ?
C34 C35 C36 C37 0.3(4) . . . . ?
C35 C36 C37 C38 -0.3(5) . . . . ?
C36 C37 C38 C33 -0.2(4) . . . . ?
C38 C33 C34 C35 -0.7(4) . . . . ?
